data_4073973
loop_
_publ_author_name
'Burns, Christopher T.'
'Jordan, Richard F.'

_publ_section_title
;
 Ethylene Polymerization by Sterically Crowded Palladium(II) Complexes
 that Contain Bis(heterocycle)methane Ligands
;
_journal_issue 27
_journal_name_full Organometallics
_journal_page_first 6737
_journal_paper_doi 10.1021/om700768j
_journal_volume 26
_journal_year 2007
_chemical_formula_sum 'C32 H34 Cl8 N2 Pd'
_chemical_formula_weight 836.61
_chemical_name_systematic
; 
 ? 
;
_space_group_IT_number 2
_symmetry_space_group_name_Hall '-P 1'
_symmetry_space_group_name_H-M 'P -1'
_atom_sites_solution_hydrogens geom
_atom_sites_solution_primary direct
_atom_sites_solution_secondary difmap
_audit_creation_method SHELXL-97
_cell_angle_alpha 85.413(4)
_cell_angle_beta 86.325(4)
_cell_angle_gamma 85.283(4)
_cell_formula_units_Z 2
_cell_length_a 9.397(2)
_cell_length_b 9.948(2)
_cell_length_c 19.007(4)
_cell_measurement_temperature 100(2)
_cell_volume 1762.1(6)
_computing_structure_refinement 'SHELXL-97 (Sheldrick, 1997)'
_computing_structure_solution 'SHELXS-97 (Sheldrick, 1990)'
_diffrn_ambient_temperature 100(2)
_diffrn_measured_fraction_theta_full 0.997
_diffrn_measured_fraction_theta_max 0.997
_diffrn_radiation_monochromator graphite
_diffrn_radiation_source 'fine-focus sealed tube'
_diffrn_radiation_type MoK\a
_diffrn_radiation_wavelength 0.71073
_diffrn_reflns_av_R_equivalents 0.0238
_diffrn_reflns_av_sigmaI/netI 0.0365
_diffrn_reflns_limit_h_max 11
_diffrn_reflns_limit_h_min -11
_diffrn_reflns_limit_k_max 11
_diffrn_reflns_limit_k_min -11
_diffrn_reflns_limit_l_max 22
_diffrn_reflns_limit_l_min -22
_diffrn_reflns_number 17176
_diffrn_reflns_theta_full 25.03
_diffrn_reflns_theta_max 25.03
_diffrn_reflns_theta_min 2.06
_exptl_absorpt_coefficient_mu 1.159
_exptl_absorpt_correction_T_max 0.9337
_exptl_absorpt_correction_T_min 0.7225
_exptl_absorpt_correction_type multi-scan
_exptl_absorpt_process_details
;
absorption corrections were made based on correspondance of
equivalent intensities usingprogram SADABS (G. Sheldrick, Bruker 
Analytical X-ray Systems, Madison, WI)
;
_exptl_crystal_density_diffrn 1.577
_exptl_crystal_density_method 'not measured'
_exptl_crystal_F_000 844
_exptl_crystal_size_max 0.30
_exptl_crystal_size_mid 0.30
_exptl_crystal_size_min 0.06
_refine_diff_density_max 0.598
_refine_diff_density_min -0.381
_refine_diff_density_rms 0.064
_refine_ls_extinction_method none
_refine_ls_goodness_of_fit_ref 0.994
_refine_ls_hydrogen_treatment constr
_refine_ls_matrix_type full
_refine_ls_number_parameters 440
_refine_ls_number_reflns 6209
_refine_ls_number_restraints 0
_refine_ls_restrained_S_all 0.994
_refine_ls_R_factor_all 0.0339
_refine_ls_R_factor_gt 0.0284
_refine_ls_shift/su_max 0.001
_refine_ls_shift/su_mean 0.000
_refine_ls_structure_factor_coef Fsqd
_refine_ls_weighting_details 'calc w=1/[\s^2^(Fo^2^)+(0.0342P)^2^+0.0000P] where P=(Fo^2^+2Fc^2^)/3'
_refine_ls_weighting_scheme calc
_refine_ls_wR_factor_gt 0.0644
_refine_ls_wR_factor_ref 0.0659
_reflns_number_gt 5382
_reflns_number_total 6209
_reflns_threshold_expression >2sigma(I)
_cod_data_source_file om700768j-file002.cif
_cod_data_source_block chris04s
_cod_original_cell_volume 1762.2(6)
_cod_original_sg_symbol_H-M P-1
_cod_database_code 4073973

loop_
_symmetry_equiv_pos_as_xyz
'x, y, z'
'-x, -y, -z'

loop_
_atom_site_label
_atom_site_type_symbol
_atom_site_fract_x
_atom_site_fract_y
_atom_site_fract_z
_atom_site_U_iso_or_equiv
_atom_site_adp_type
_atom_site_occupancy
_atom_site_symmetry_multiplicity
_atom_site_calc_flag
_atom_site_refinement_flags
C1 C 0.4734(3) 0.8291(2) 0.54439(12) 0.0208(5) Uani 1 1 d .
H1 H 0.5583 0.7857 0.5242 0.025 Uiso 1 1 calc R
C2 C 0.3689(3) 0.8827(2) 0.50071(13) 0.0235(6) Uani 1 1 d .
H2 H 0.3825 0.8791 0.4509 0.028 Uiso 1 1 calc R
C3 C 0.2438(3) 0.9422(2) 0.53052(13) 0.0232(6) Uani 1 1 d .
H3 H 0.1697 0.9775 0.5010 0.028 Uiso 1 1 calc R
C4 C 0.2250(2) 0.9509(2) 0.60331(13) 0.0203(5) Uani 1 1 d .
C5 C 0.0836(2) 1.0106(3) 0.63451(14) 0.0272(6) Uani 1 1 d .
H5A H 0.0265 1.0542 0.5964 0.041 Uiso 1 1 calc R
H5B H 0.1013 1.0778 0.6673 0.041 Uiso 1 1 calc R
H5C H 0.0315 0.9385 0.6600 0.041 Uiso 1 1 calc R
C6 C 0.3387(2) 0.8990(2) 0.64476(12) 0.0175(5) Uani 1 1 d .
C7 C 0.3286(2) 0.9054(2) 0.72464(12) 0.0177(5) Uani 1 1 d .
H7 H 0.2337 0.9534 0.7371 0.021 Uiso 1 1 calc R
C8 C 0.3259(3) 0.7626(2) 0.75928(12) 0.0211(5) Uani 1 1 d .
C9 C 0.2110(3) 0.7204(3) 0.80433(13) 0.0296(6) Uani 1 1 d .
C10 C 0.0813(3) 0.8136(3) 0.82242(15) 0.0377(7) Uani 1 1 d .
H10A H 0.0155 0.7650 0.8554 0.057 Uiso 1 1 calc R
H10B H 0.0330 0.8446 0.7792 0.057 Uiso 1 1 calc R
H10C H 0.1110 0.8918 0.8444 0.057 Uiso 1 1 calc R
C11 C 0.2204(3) 0.5868(3) 0.83219(14) 0.0404(8) Uani 1 1 d .
H11 H 0.1454 0.5551 0.8635 0.048 Uiso 1 1 calc R
C12 C 0.3365(4) 0.4999(3) 0.81517(14) 0.0447(8) Uani 1 1 d .
H12 H 0.3414 0.4082 0.8338 0.054 Uiso 1 1 calc R
C13 C 0.4457(3) 0.5477(3) 0.77070(14) 0.0360(7) Uani 1 1 d .
H13 H 0.5262 0.4878 0.7589 0.043 Uiso 1 1 calc R
C14 C 0.4450(2) 0.9831(2) 0.75761(12) 0.0182(5) Uani 1 1 d .
H14 H 0.5304 0.9175 0.7646 0.022 Uiso 1 1 calc R
C15 C 0.3837(2) 1.0185(2) 0.83134(12) 0.0215(5) Uani 1 1 d .
C16 C 0.2863(3) 1.1317(3) 0.83643(13) 0.0264(6) Uani 1 1 d .
H16 H 0.2684 1.1895 0.7952 0.032 Uiso 1 1 calc R
C17 C 0.2152(3) 1.1622(3) 0.90001(15) 0.0366(7) Uani 1 1 d .
H17 H 0.1507 1.2407 0.9016 0.044 Uiso 1 1 calc R
C18 C 0.2368(3) 1.0796(3) 0.96130(14) 0.0373(7) Uani 1 1 d .
C19 C 0.1523(3) 1.1096(4) 1.02964(15) 0.0542(10) Uani 1 1 d .
H19A H 0.1821 1.0423 1.0674 0.081 Uiso 1 1 calc R
H19B H 0.0500 1.1058 1.0234 0.081 Uiso 1 1 calc R
H19C H 0.1701 1.2001 1.0423 0.081 Uiso 1 1 calc R
C20 C 0.3369(3) 0.9710(3) 0.95676(14) 0.0386(7) Uani 1 1 d .
H20 H 0.3563 0.9159 0.9987 0.046 Uiso 1 1 calc R
C21 C 0.4119(3) 0.9371(3) 0.89346(13) 0.0294(6) Uani 1 1 d .
C22 C 0.5159(3) 0.8125(3) 0.89596(15) 0.0393(7) Uani 1 1 d .
H22A H 0.5557 0.7989 0.9426 0.059 Uiso 1 1 calc R
H22B H 0.5935 0.8246 0.8596 0.059 Uiso 1 1 calc R
H22C H 0.4659 0.7334 0.8872 0.059 Uiso 1 1 calc R
C23 C 0.4961(2) 1.1056(2) 0.71244(12) 0.0180(5) Uani 1 1 d .
C24 C 0.6386(2) 1.1391(2) 0.71411(12) 0.0207(5) Uani 1 1 d .
C25 C 0.7438(3) 1.0551(3) 0.75983(14) 0.0294(6) Uani 1 1 d .
H25A H 0.8342 1.0984 0.7574 0.044 Uiso 1 1 calc R
H25B H 0.7609 0.9645 0.7428 0.044 Uiso 1 1 calc R
H25C H 0.7045 1.0481 0.8089 0.044 Uiso 1 1 calc R
C26 C 0.6831(3) 1.2516(2) 0.67254(12) 0.0220(6) Uani 1 1 d .
H26 H 0.7792 1.2737 0.6740 0.026 Uiso 1 1 calc R
C27 C 0.5920(3) 1.3333(2) 0.62882(12) 0.0220(6) Uani 1 1 d .
C28 C 0.6459(3) 1.4484(3) 0.58076(14) 0.0299(6) Uani 1 1 d .
H28A H 0.7019 1.4122 0.5403 0.045 Uiso 1 1 calc R
H28B H 0.7063 1.5004 0.6068 0.045 Uiso 1 1 calc R
H28C H 0.5645 1.5075 0.5639 0.045 Uiso 1 1 calc R
C29 C 0.4505(2) 1.3018(2) 0.62914(12) 0.0209(5) Uani 1 1 d .
H29 H 0.3851 1.3574 0.6013 0.025 Uiso 1 1 calc R
C30 C 0.4041(2) 1.1897(2) 0.66984(12) 0.0186(5) Uani 1 1 d .
H30 H 0.3072 1.1694 0.6688 0.022 Uiso 1 1 calc R
C31 C 0.0467(3) 0.4840(3) 0.63339(16) 0.0361(7) Uani 1 1 d .
H31 H -0.0506 0.5325 0.6310 0.043 Uiso 1 1 calc R
C32 C 0.7332(15) 0.371(2) 0.8913(7) 0.060(6) Uani 0.66(4) 1 d P
H32 H 0.7320 0.4375 0.8491 0.072 Uiso 0.50(5) 1 calc PR
C33 C 0.7731(8) 0.4699(6) 0.9210(5) 0.035(3) Uani 0.518(17) 1 d P
H33 H 0.7649 0.5438 0.8822 0.043 Uiso 0.52(5) 1 calc PR
Cl1 Cl 0.79418(6) 0.80062(6) 0.60149(3) 0.02785(15) Uani 1 1 d .
Cl2 Cl 0.77162(8) 0.63623(8) 0.75414(4) 0.0442(2) Uani 1 1 d .
Cl3 Cl 0.17483(7) 0.60501(7) 0.62601(4) 0.03931(18) Uani 1 1 d .
Cl4 Cl 0.05476(7) 0.38573(7) 0.71524(4) 0.03671(17) Uani 1 1 d .
Cl5 Cl 0.07333(8) 0.37677(7) 0.56310(4) 0.0441(2) Uani 1 1 d .
Cl6 Cl 0.57944(14) 0.28514(14) 0.89369(7) 0.0368(5) Uani 0.503(3) 1 d P
Cl7 Cl 0.8867(5) 0.2716(3) 0.88519(11) 0.0614(9) Uani 0.520(7) 1 d P
Cl8 Cl 0.7292(3) 0.4655(2) 0.97060(19) 0.0649(12) Uani 0.499(6) 1 d P
Cl9 Cl 0.7962(7) 0.3103(4) 0.88155(13) 0.047(2) Uani 0.434(16) 1 d P
Cl10 Cl 0.92427(16) 0.49081(17) 0.96695(8) 0.0458(6) Uani 0.494(3) 1 d P
Cl11 Cl 0.6179(2) 0.47927(17) 0.97477(9) 0.0496(7) Uani 0.500(4) 1 d P
N1 N 0.4592(2) 0.83607(18) 0.61494(10) 0.0172(4) Uani 1 1 d .
N2 N 0.4411(2) 0.6772(2) 0.74353(10) 0.0237(5) Uani 1 1 d .
Pd1 Pd 0.60801(2) 0.740491(19) 0.678560(10) 0.02156(7) Uani 1 1 d .

loop_
_atom_site_aniso_label
_atom_site_aniso_U_11
_atom_site_aniso_U_22
_atom_site_aniso_U_33
_atom_site_aniso_U_23
_atom_site_aniso_U_13
_atom_site_aniso_U_12
C1 0.0236(13) 0.0173(13) 0.0213(13) -0.0034(10) 0.0028(11) -0.0020(10)
C2 0.0310(15) 0.0218(14) 0.0184(13) -0.0019(11) -0.0018(11) -0.0053(11)
C3 0.0247(14) 0.0208(13) 0.0253(14) -0.0010(11) -0.0089(11) -0.0034(11)
C4 0.0190(13) 0.0152(12) 0.0273(14) -0.0018(10) -0.0024(11) -0.0036(10)
C5 0.0184(13) 0.0307(15) 0.0329(15) -0.0042(12) -0.0041(11) 0.0001(11)
C6 0.0198(13) 0.0141(12) 0.0191(13) -0.0011(10) -0.0002(10) -0.0052(10)
C7 0.0143(12) 0.0185(13) 0.0198(13) -0.0042(10) 0.0011(10) 0.0023(10)
C8 0.0277(14) 0.0199(13) 0.0163(13) -0.0042(10) 0.0013(11) -0.0037(11)
C9 0.0386(16) 0.0283(15) 0.0232(14) -0.0098(12) 0.0070(12) -0.0111(12)
C10 0.0343(17) 0.0424(18) 0.0367(17) -0.0108(14) 0.0184(13) -0.0130(14)
C11 0.064(2) 0.0328(17) 0.0251(15) -0.0053(13) 0.0158(15) -0.0219(15)
C12 0.087(3) 0.0190(15) 0.0263(16) 0.0024(12) 0.0105(16) -0.0091(16)
C13 0.061(2) 0.0215(15) 0.0232(15) 0.0002(12) 0.0038(14) 0.0064(14)
C14 0.0146(12) 0.0216(13) 0.0178(13) -0.0011(10) -0.0018(10) 0.0024(10)
C15 0.0164(13) 0.0289(14) 0.0208(13) -0.0063(11) -0.0004(10) -0.0065(11)
C16 0.0294(15) 0.0269(14) 0.0234(14) -0.0060(11) 0.0050(11) -0.0062(12)
C17 0.0365(17) 0.0345(17) 0.0410(18) -0.0185(14) 0.0145(14) -0.0137(13)
C18 0.0336(17) 0.059(2) 0.0233(15) -0.0179(14) 0.0082(13) -0.0220(15)
C19 0.0416(19) 0.095(3) 0.0309(18) -0.0249(18) 0.0143(15) -0.0258(18)
C20 0.0325(16) 0.069(2) 0.0157(14) 0.0018(14) -0.0017(12) -0.0182(16)
C21 0.0218(14) 0.0451(17) 0.0225(14) 0.0002(12) -0.0043(11) -0.0094(12)
C22 0.0313(16) 0.056(2) 0.0287(16) 0.0126(14) -0.0081(13) -0.0042(14)
C23 0.0176(13) 0.0196(13) 0.0167(12) -0.0059(10) 0.0014(10) 0.0008(10)
C24 0.0194(13) 0.0258(14) 0.0176(13) -0.0081(11) 0.0010(10) -0.0013(11)
C25 0.0175(13) 0.0399(17) 0.0308(15) 0.0014(13) -0.0049(11) -0.0039(12)
C26 0.0160(13) 0.0284(14) 0.0231(14) -0.0065(11) 0.0002(10) -0.0063(11)
C27 0.0245(14) 0.0211(13) 0.0206(13) -0.0067(11) 0.0060(11) -0.0038(11)
C28 0.0309(15) 0.0262(15) 0.0325(16) -0.0016(12) 0.0033(12) -0.0065(12)
C29 0.0207(13) 0.0202(13) 0.0212(13) -0.0039(10) -0.0016(10) 0.0047(10)
C30 0.0134(12) 0.0194(13) 0.0233(13) -0.0054(10) 0.0007(10) -0.0001(10)
C31 0.0219(14) 0.0247(15) 0.061(2) 0.0032(14) -0.0104(13) -0.0007(12)
C32 0.037(5) 0.087(12) 0.051(5) 0.039(7) -0.013(4) -0.014(7)
C33 0.041(4) 0.028(4) 0.037(6) 0.004(3) 0.001(4) -0.007(3)
Cl1 0.0204(3) 0.0316(4) 0.0304(4) -0.0015(3) 0.0022(3) 0.0011(3)
Cl2 0.0358(4) 0.0615(5) 0.0280(4) 0.0068(3) -0.0002(3) 0.0281(4)
Cl3 0.0323(4) 0.0255(4) 0.0610(5) -0.0049(3) -0.0010(3) -0.0065(3)
Cl4 0.0261(4) 0.0295(4) 0.0532(5) 0.0008(3) -0.0022(3) 0.0021(3)
Cl5 0.0507(5) 0.0303(4) 0.0537(5) 0.0020(3) -0.0254(4) -0.0060(3)
Cl6 0.0286(8) 0.0391(9) 0.0416(9) 0.0100(6) -0.0092(6) -0.0037(6)
Cl7 0.034(2) 0.0749(15) 0.0762(14) -0.0218(10) 0.0001(10) 0.0040(15)
Cl8 0.0411(18) 0.0843(16) 0.074(2) -0.0365(13) -0.0103(13) -0.0007(10)
Cl9 0.050(5) 0.035(2) 0.0537(14) -0.0126(11) 0.0099(14) 0.003(2)
Cl10 0.0404(10) 0.0593(12) 0.0371(10) 0.0017(7) 0.0023(7) -0.0092(8)
Cl11 0.0351(14) 0.0578(12) 0.0504(11) 0.0058(8) 0.0094(8) 0.0110(8)
N1 0.0190(11) 0.0161(10) 0.0162(10) -0.0015(8) 0.0005(8) -0.0008(8)
N2 0.0328(12) 0.0184(11) 0.0183(11) 0.0003(9) 0.0037(9) 0.0012(9)
Pd1 0.02175(11) 0.02192(11) 0.01903(11) -0.00016(8) 0.00129(8) 0.00699(8)

loop_
_atom_type_symbol
_atom_type_description
_atom_type_scat_dispersion_real
_atom_type_scat_dispersion_imag
_atom_type_scat_source
C C 0.0033 0.0016 'International Tables Vol C Tables 4.2.6.8 and 6.1.1.4'
H H 0.0000 0.0000 'International Tables Vol C Tables 4.2.6.8 and 6.1.1.4'
N N 0.0061 0.0033 'International Tables Vol C Tables 4.2.6.8 and 6.1.1.4'
Cl Cl 0.1484 0.1585 'International Tables Vol C Tables 4.2.6.8 and 6.1.1.4'
Pd Pd -0.9988 1.0072 'International Tables Vol C Tables 4.2.6.8 and 6.1.1.4'

loop_
_geom_angle_atom_site_label_1
_geom_angle_atom_site_label_2
_geom_angle_atom_site_label_3
_geom_angle
_geom_angle_site_symmetry_3
N1 C1 C2 122.1(2) .
C1 C2 C3 118.7(2) .
C2 C3 C4 120.8(2) .
C3 C4 C6 117.5(2) .
C3 C4 C5 119.4(2) .
C6 C4 C5 123.1(2) .
N1 C6 C4 121.0(2) .
N1 C6 C7 117.7(2) .
C4 C6 C7 121.2(2) .
C8 C7 C6 108.84(18) .
C8 C7 C14 110.18(19) .
C6 C7 C14 117.15(19) .
N2 C8 C9 121.7(2) .
N2 C8 C7 115.8(2) .
C9 C8 C7 122.5(2) .
C11 C9 C8 117.2(2) .
C11 C9 C10 120.2(2) .
C8 C9 C10 122.6(2) .
C12 C11 C9 121.0(3) .
C11 C12 C13 119.0(3) .
N2 C13 C12 121.6(3) .
C23 C14 C15 112.75(19) .
C23 C14 C7 115.46(19) .
C15 C14 C7 106.63(18) .
C16 C15 C21 118.0(2) .
C16 C15 C14 118.5(2) .
C21 C15 C14 123.3(2) .
C17 C16 C15 121.8(3) .
C16 C17 C18 120.9(3) .
C20 C18 C17 117.1(2) .
C20 C18 C19 122.4(3) .
C17 C18 C19 120.4(3) .
C18 C20 C21 123.6(3) .
C15 C21 C20 118.3(3) .
C15 C21 C22 123.8(2) .
C20 C21 C22 117.9(2) .
C30 C23 C24 118.0(2) .
C30 C23 C14 122.0(2) .
C24 C23 C14 120.0(2) .
C26 C24 C23 119.1(2) .
C26 C24 C25 119.6(2) .
C23 C24 C25 121.2(2) .
C24 C26 C27 122.7(2) .
C29 C27 C26 117.7(2) .
C29 C27 C28 120.9(2) .
C26 C27 C28 121.4(2) .
C30 C29 C27 120.5(2) .
C29 C30 C23 121.9(2) .
Cl3 C31 Cl5 110.64(16) .
Cl3 C31 Cl4 110.86(15) .
Cl5 C31 Cl4 109.64(14) .
Cl7 C32 Cl6 114.6(13) .
Cl7 C32 Cl8 109.5(4) .
Cl6 C32 Cl8 108.9(10) .
Cl11 C33 Cl10 112.1(5) .
Cl11 C33 Cl9 110.5(4) .
Cl10 C33 Cl9 109.2(4) .
C33 Cl10 Cl10 170.8(3) 2_767
C33 Cl11 Cl11 166.6(3) 2_667
C1 N1 C6 119.8(2) .
C1 N1 Pd1 120.82(15) .
C6 N1 Pd1 119.23(15) .
C13 N2 C8 119.5(2) .
C13 N2 Pd1 119.22(18) .
C8 N2 Pd1 121.24(16) .
N1 Pd1 N2 87.01(8) .
N1 Pd1 Cl1 92.60(6) .
N2 Pd1 Cl1 176.50(6) .
N1 Pd1 Cl2 177.78(5) .
N2 Pd1 Cl2 91.56(6) .
Cl1 Pd1 Cl2 88.93(3) .

loop_
_geom_bond_atom_site_label_1
_geom_bond_atom_site_label_2
_geom_bond_distance
_geom_bond_site_symmetry_2
C1 N1 1.346(3) .
C1 C2 1.373(3) .
C2 C3 1.381(3) .
C3 C4 1.392(3) .
C4 C6 1.408(3) .
C4 C5 1.515(3) .
C6 N1 1.361(3) .
C6 C7 1.521(3) .
C7 C8 1.519(3) .
C7 C14 1.579(3) .
C8 N2 1.353(3) .
C8 C9 1.405(3) .
C9 C11 1.388(4) .
C9 C10 1.509(4) .
C11 C12 1.374(4) .
C12 C13 1.378(4) .
C13 N2 1.348(3) .
C14 C23 1.526(3) .
C14 C15 1.537(3) .
C15 C16 1.397(3) .
C15 C21 1.404(3) .
C16 C17 1.386(3) .
C17 C18 1.387(4) .
C18 C20 1.377(4) .
C18 C19 1.516(4) .
C20 C21 1.405(4) .
C21 C22 1.514(4) .
C23 C30 1.402(3) .
C23 C24 1.410(3) .
C24 C26 1.395(3) .
C24 C25 1.513(3) .
C26 C27 1.397(3) .
C27 C29 1.390(3) .
C27 C28 1.507(3) .
C29 C30 1.390(3) .
C31 Cl3 1.763(3) .
C31 Cl5 1.768(3) .
C31 Cl4 1.772(3) .
C32 Cl7 1.68(3) .
C32 Cl6 1.733(7) .
C32 Cl8 1.84(2) .
C33 Cl11 1.727(9) .
C33 Cl10 1.750(7) .
C33 Cl9 1.801(8) .
Cl1 Pd1 2.2952(7) .
Cl2 Pd1 2.2991(8) .
Cl10 Cl10 1.987(3) 2_767
Cl11 Cl11 2.376(4) 2_667
N1 Pd1 2.0338(19) .
N2 Pd1 2.042(2) .

loop_
_geom_torsion_atom_site_label_1
_geom_torsion_atom_site_label_2
_geom_torsion_atom_site_label_3
_geom_torsion_atom_site_label_4
_geom_torsion
_geom_torsion_site_symmetry_4
N1 C1 C2 C3 -1.9(4) .
C1 C2 C3 C4 1.7(4) .
C2 C3 C4 C6 1.0(3) .
C2 C3 C4 C5 -177.0(2) .
C3 C4 C6 N1 -3.5(3) .
C5 C4 C6 N1 174.4(2) .
C3 C4 C6 C7 179.3(2) .
C5 C4 C6 C7 -2.7(3) .
N1 C6 C7 C8 -64.4(3) .
C4 C6 C7 C8 112.8(2) .
N1 C6 C7 C14 61.4(3) .
C4 C6 C7 C14 -121.4(2) .
C6 C7 C8 N2 59.7(3) .
C14 C7 C8 N2 -70.1(3) .
C6 C7 C8 C9 -119.8(2) .
C14 C7 C8 C9 110.5(2) .
N2 C8 C9 C11 -0.1(4) .
C7 C8 C9 C11 179.3(2) .
N2 C8 C9 C10 -179.8(2) .
C7 C8 C9 C10 -0.4(4) .
C8 C9 C11 C12 -1.0(4) .
C10 C9 C11 C12 178.7(3) .
C9 C11 C12 C13 1.1(5) .
C11 C12 C13 N2 -0.1(4) .
C8 C7 C14 C23 159.55(19) .
C6 C7 C14 C23 34.4(3) .
C8 C7 C14 C15 -74.4(2) .
C6 C7 C14 C15 160.53(19) .
C23 C14 C15 C16 46.9(3) .
C7 C14 C15 C16 -80.8(3) .
C23 C14 C15 C21 -138.2(2) .
C7 C14 C15 C21 94.1(3) .
C21 C15 C16 C17 -2.0(4) .
C14 C15 C16 C17 173.2(2) .
C15 C16 C17 C18 -0.9(4) .
C16 C17 C18 C20 3.3(4) .
C16 C17 C18 C19 -176.6(3) .
C17 C18 C20 C21 -3.0(4) .
C19 C18 C20 C21 176.9(3) .
C16 C15 C21 C20 2.3(4) .
C14 C15 C21 C20 -172.6(2) .
C16 C15 C21 C22 -179.3(2) .
C14 C15 C21 C22 5.8(4) .
C18 C20 C21 C15 0.1(4) .
C18 C20 C21 C22 -178.3(3) .
C15 C14 C23 C30 -88.0(3) .
C7 C14 C23 C30 34.9(3) .
C15 C14 C23 C24 90.3(3) .
C7 C14 C23 C24 -146.7(2) .
C30 C23 C24 C26 -1.4(3) .
C14 C23 C24 C26 -179.9(2) .
C30 C23 C24 C25 178.8(2) .
C14 C23 C24 C25 0.3(3) .
C23 C24 C26 C27 -0.1(3) .
C25 C24 C26 C27 179.7(2) .
C24 C26 C27 C29 2.0(3) .
C24 C26 C27 C28 -175.7(2) .
C26 C27 C29 C30 -2.3(3) .
C28 C27 C29 C30 175.4(2) .
C27 C29 C30 C23 0.8(3) .
C24 C23 C30 C29 1.1(3) .
C14 C23 C30 C29 179.5(2) .
Cl10 C33 Cl11 Cl11 140.0(11) 2_667
Cl9 C33 Cl11 Cl11 -97.9(12) 2_667
C2 C1 N1 C6 -0.6(3) .
C2 C1 N1 Pd1 174.35(17) .
C4 C6 N1 C1 3.4(3) .
C7 C6 N1 C1 -179.4(2) .
C4 C6 N1 Pd1 -171.66(16) .
C7 C6 N1 Pd1 5.6(3) .
C12 C13 N2 C8 -1.0(4) .
C12 C13 N2 Pd1 179.6(2) .
C9 C8 N2 C13 1.0(4) .
C7 C8 N2 C13 -178.4(2) .
C9 C8 N2 Pd1 -179.51(18) .
C7 C8 N2 Pd1 1.1(3) .
C1 N1 Pd1 N2 -135.69(18) .
C6 N1 Pd1 N2 39.27(17) .
C1 N1 Pd1 Cl1 40.83(17) .
C6 N1 Pd1 Cl1 -144.22(16) .
C13 N2 Pd1 N1 135.8(2) .
C8 N2 Pd1 N1 -43.63(19) .
C13 N2 Pd1 Cl2 -45.86(19) .
C8 N2 Pd1 Cl2 134.68(18) .
